data_2230299
loop_
_publ_author_name
'Gelbrich, Thomas'
'Haddow, Mairi F.'
'Griesser, Ulrich J.'

_publ_section_title
;
 Benzylsulfamide
;
_journal_coeditor_code EZ2246
_journal_issue 6
_journal_name_full 'Acta Crystallographica Section E'
_journal_page_first o1551
_journal_page_last o1552
_journal_paper_doi 10.1107/S1600536811019490
_journal_volume 67
_journal_year 2011
_chemical_formula_iupac 'C13 H14 N2 O2 S'
_chemical_formula_moiety 'C13 H14 N2 O2 S'
_chemical_formula_sum 'C13 H14 N2 O2 S'
_chemical_formula_weight 262.32
_chemical_name_common proseptazine
_chemical_name_systematic
;
4-(benzylamino)benzenesulfonamide
;
_space_group_IT_number 19
_symmetry_cell_setting orthorhombic
_symmetry_space_group_name_Hall 'P 2ac 2ab'
_symmetry_space_group_name_H-M 'P 21 21 21'
_atom_sites_solution_hydrogens geom
_atom_sites_solution_primary direct
_atom_sites_solution_secondary difmap
_audit_creation_method SHELXL-97
_cell_angle_alpha 90.00
_cell_angle_beta 90.00
_cell_angle_gamma 90.00
_cell_formula_units_Z 4
_cell_length_a 7.84260(10)
_cell_length_b 10.5549(11)
_cell_length_c 14.6694(3)
_cell_measurement_reflns_used 6120
_cell_measurement_temperature 120(2)
_cell_measurement_theta_max 27.48
_cell_measurement_theta_min 2.91
_cell_volume 1214.30(13)
_computing_cell_refinement 'DENZO (Otwinowski & Minor, 1997) and COLLECT (Hooft, 1998)'
_computing_data_collection 'COLLECT (Hooft, 1998)'
_computing_data_reduction 'DENZO (Otwinowski & Minor, 1997) and COLLECT (Hooft, 1998)'
_computing_molecular_graphics 'XP in SHELXTL (Sheldrick, 2008) and Mercury (Bruno <i>et al.</i>, 2002)'
_computing_publication_material 'publCIF (Westrip, 2010)'
_computing_structure_refinement 'SHELXL97 (Sheldrick, 2008)'
_computing_structure_solution 'SHELXS97 (Sheldrick, 2008)'
_diffrn_ambient_temperature 120(2)
_diffrn_detector_area_resol_mean 9.091
_diffrn_measured_fraction_theta_full 0.989
_diffrn_measured_fraction_theta_max 0.989
_diffrn_measurement_device_type 'Bruker--Nonius Roper CCD camera on \k-goniostat'
_diffrn_measurement_method '\f and \w'
_diffrn_radiation_monochromator graphite
_diffrn_radiation_source 'Bruker-Nonius FR591 rotating anode'
_diffrn_radiation_type MoK\a
_diffrn_radiation_wavelength 0.71073
_diffrn_reflns_av_R_equivalents 0.0269
_diffrn_reflns_av_sigmaI/netI 0.0236
_diffrn_reflns_limit_h_max 9
_diffrn_reflns_limit_h_min -9
_diffrn_reflns_limit_k_max 13
_diffrn_reflns_limit_k_min -12
_diffrn_reflns_limit_l_max 18
_diffrn_reflns_limit_l_min -18
_diffrn_reflns_number 11460
_diffrn_reflns_theta_full 26.00
_diffrn_reflns_theta_max 26.00
_diffrn_reflns_theta_min 3.24
_exptl_absorpt_coefficient_mu 0.262
_exptl_absorpt_correction_T_max 0.9618
_exptl_absorpt_correction_T_min 0.9495
_exptl_absorpt_correction_type multi-scan
_exptl_absorpt_process_details '(SADABS; Sheldrick, 2007)'
_exptl_crystal_colour colourless
_exptl_crystal_density_diffrn 1.435
_exptl_crystal_density_method 'not measured'
_exptl_crystal_description block
_exptl_crystal_F_000 552
_exptl_crystal_size_max 0.20
_exptl_crystal_size_mid 0.20
_exptl_crystal_size_min 0.15
_refine_diff_density_max 0.190
_refine_diff_density_min -0.302
_refine_ls_abs_structure_details 'Flack (1983), <b>972 Friedel pairs</b>'
_refine_ls_abs_structure_Flack -0.01(5)
_refine_ls_extinction_coef 0.021(4)
_refine_ls_extinction_expression Fc^*^=kFc[1+0.001xFc^2^\l^3^/sin(2\q)]^-1/4^
_refine_ls_extinction_method 'SHELXS97 (Sheldrick, 2008)'
_refine_ls_goodness_of_fit_ref 1.062
_refine_ls_hydrogen_treatment mixed
_refine_ls_matrix_type full
_refine_ls_number_parameters 176
_refine_ls_number_reflns 2364
_refine_ls_number_restraints 3
_refine_ls_restrained_S_all 1.062
_refine_ls_R_factor_all 0.0236
_refine_ls_R_factor_gt 0.0228
_refine_ls_shift/su_max 0.001
_refine_ls_shift/su_mean 0.000
_refine_ls_structure_factor_coef Fsqd
_refine_ls_weighting_details 'calc w=1/[\s^2^(Fo^2^)+(0.0320P)^2^+0.3394P] where P=(Fo^2^+2Fc^2^)/3'
_refine_ls_weighting_scheme calc
_refine_ls_wR_factor_gt 0.0601
_refine_ls_wR_factor_ref 0.0605
_reflns_number_gt 2312
_reflns_number_total 2364
_reflns_threshold_expression I>2\s(I)
_cod_data_source_file ez2246.cif
_cod_data_source_block I
_cod_database_code 2230299
_cod_database_fobs_code 2230299

loop_
_symmetry_equiv_pos_as_xyz
'x, y, z'
'-x+1/2, -y, z+1/2'
'-x, y+1/2, -z+1/2'
'x+1/2, -y+1/2, -z'

loop_
_atom_site_type_symbol
_atom_site_label
_atom_site_fract_x
_atom_site_fract_y
_atom_site_fract_z
_atom_site_U_iso_or_equiv
_atom_site_adp_type
_atom_site_calc_flag
_atom_site_refinement_flags
_atom_site_occupancy
_atom_site_symmetry_multiplicity
_atom_site_disorder_assembly
_atom_site_disorder_group
S S1 0.88925(4) 0.14891(3) 0.47921(2) 0.00933(11) Uani d . 1 1 . .
O O1 1.04460(12) 0.09326(9) 0.51381(7) 0.0132(2) Uani d . 1 1 . .
O O2 0.73029(12) 0.08853(9) 0.50432(7) 0.0127(2) Uani d . 1 1 . .
N N1 0.88280(16) 0.29082(11) 0.51938(8) 0.0124(3) Uani d D 1 1 . .
H H2N 0.789(2) 0.3327(18) 0.5037(13) 0.027(5) Uiso d D 1 1 . .
H H1N 0.9760(19) 0.3323(16) 0.5125(12) 0.016(4) Uiso d D 1 1 . .
N N2 0.94618(16) 0.14533(12) 0.07743(8) 0.0141(3) Uani d D 1 1 . .
H H3N 0.879(2) 0.0925(18) 0.0498(13) 0.032(5) Uiso d D 1 1 . .
C C1 0.89793(18) 0.15385(13) 0.36038(9) 0.0103(3) Uani d . 1 1 . .
C C2 1.00520(19) 0.23999(13) 0.31668(10) 0.0131(3) Uani d . 1 1 . .
H H2 1.0688 0.2990 0.3518 0.016 Uiso calc R 1 1 . .
C C3 1.01965(19) 0.24017(13) 0.22311(10) 0.0135(3) Uani d . 1 1 . .
H H3 1.0908 0.3008 0.1940 0.016 Uiso calc R 1 1 . .
C C4 0.92945(17) 0.15099(14) 0.17015(9) 0.0110(3) Uani d . 1 1 . .
C C5 0.82057(18) 0.06548(14) 0.21519(10) 0.0115(3) Uani d . 1 1 . .
H H5 0.7574 0.0057 0.1805 0.014 Uiso calc R 1 1 . .
C C6 0.80389(18) 0.06679(13) 0.30896(9) 0.0107(3) Uani d . 1 1 . .
H H6 0.7291 0.0090 0.3383 0.013 Uiso calc R 1 1 . .
C C9 1.15434(18) 0.09176(14) -0.09378(10) 0.0145(3) Uani d . 1 1 . .
H H9 1.2109 0.0486 -0.0456 0.017 Uiso calc R 1 1 . .
C C7 1.03437(19) 0.24066(13) 0.02344(10) 0.0138(3) Uani d . 1 1 . .
H H7A 1.1487 0.2564 0.0497 0.017 Uiso calc R 1 1 . .
H H7B 0.9696 0.3211 0.0251 0.017 Uiso calc R 1 1 . .
C C8 1.05223(18) 0.19639(14) -0.07416(10) 0.0119(3) Uani d . 1 1 . .
C C10 1.1744(2) 0.04982(15) -0.18294(11) 0.0182(3) Uani d . 1 1 . .
H H10 1.2445 -0.0214 -0.1957 0.022 Uiso calc R 1 1 . .
C C11 1.0911(2) 0.11273(15) -0.25348(10) 0.0187(3) Uani d . 1 1 . .
H H11 1.1038 0.0840 -0.3145 0.022 Uiso calc R 1 1 . .
C C12 0.9903(2) 0.21671(15) -0.23489(11) 0.0184(3) Uani d . 1 1 . .
H H12 0.9340 0.2596 -0.2832 0.022 Uiso calc R 1 1 . .
C C13 0.97056(19) 0.25909(14) -0.14530(10) 0.0150(3) Uani d . 1 1 . .
H H13 0.9013 0.3309 -0.1329 0.018 Uiso calc R 1 1 . .

loop_
_atom_site_aniso_label
_atom_site_aniso_U_11
_atom_site_aniso_U_22
_atom_site_aniso_U_33
_atom_site_aniso_U_12
_atom_site_aniso_U_13
_atom_site_aniso_U_23
S1 0.00952(18) 0.01096(17) 0.00751(17) 0.00004(13) 0.00065(13) 0.00008(13)
O1 0.0124(5) 0.0159(5) 0.0115(5) 0.0029(4) -0.0014(4) 0.0013(4)
O2 0.0118(5) 0.0143(5) 0.0120(5) -0.0022(4) 0.0026(4) 0.0015(4)
N1 0.0110(6) 0.0127(6) 0.0136(6) -0.0003(5) 0.0009(6) -0.0031(5)
N2 0.0181(6) 0.0152(6) 0.0090(6) -0.0072(5) 0.0009(5) 0.0005(5)
C1 0.0105(6) 0.0132(7) 0.0073(6) 0.0018(6) 0.0007(5) 0.0008(5)
C2 0.0137(7) 0.0134(7) 0.0122(7) -0.0033(6) -0.0011(6) -0.0012(6)
C3 0.0145(7) 0.0136(7) 0.0125(7) -0.0049(6) 0.0011(6) 0.0017(6)
C4 0.0117(6) 0.0116(6) 0.0099(6) 0.0011(6) 0.0000(5) 0.0004(6)
C5 0.0109(7) 0.0114(6) 0.0123(6) -0.0016(5) -0.0006(5) -0.0019(6)
C6 0.0106(7) 0.0099(6) 0.0117(6) -0.0007(5) 0.0008(5) 0.0006(6)
C9 0.0132(7) 0.0150(7) 0.0154(7) -0.0002(6) -0.0015(5) 0.0027(6)
C7 0.0167(7) 0.0139(7) 0.0109(7) -0.0039(6) 0.0016(6) 0.0016(6)
C8 0.0117(7) 0.0128(6) 0.0112(7) -0.0047(5) 0.0002(5) 0.0006(6)
C10 0.0176(8) 0.0158(7) 0.0212(8) -0.0008(6) 0.0041(6) -0.0029(6)
C11 0.0220(8) 0.0236(8) 0.0105(7) -0.0104(6) 0.0039(6) -0.0030(6)
C12 0.0187(8) 0.0236(8) 0.0129(8) -0.0059(6) -0.0035(6) 0.0058(6)
C13 0.0128(7) 0.0175(8) 0.0146(7) 0.0006(6) 0.0002(6) 0.0029(6)

loop_
_atom_type_symbol
_atom_type_description
_atom_type_scat_dispersion_real
_atom_type_scat_dispersion_imag
_atom_type_scat_source
C C 0.0033 0.0016 'International Tables Vol C Tables 4.2.6.8 and 6.1.1.4'
H H 0.0000 0.0000 'International Tables Vol C Tables 4.2.6.8 and 6.1.1.4'
N N 0.0061 0.0033 'International Tables Vol C Tables 4.2.6.8 and 6.1.1.4'
O O 0.0106 0.0060 'International Tables Vol C Tables 4.2.6.8 and 6.1.1.4'
S S 0.1246 0.1234 'International Tables Vol C Tables 4.2.6.8 and 6.1.1.4'

loop_
_geom_angle_atom_site_label_1
_geom_angle_atom_site_label_2
_geom_angle_atom_site_label_3
_geom_angle_site_symmetry_1
_geom_angle_site_symmetry_3
_geom_angle
_geom_angle_publ_flag
O1 S1 O2 . . 117.25(6) ?
O1 S1 N1 . . 106.02(6) ?
O2 S1 N1 . . 106.81(6) ?
O1 S1 C1 . . 109.28(6) ?
O2 S1 C1 . . 107.51(6) ?
N1 S1 C1 . . 109.81(6) ?
S1 N1 H2N . . 113.2(13) ?
S1 N1 H1N . . 113.9(12) ?
H2N N1 H1N . . 114.9(17) ?
C4 N2 C7 . . 123.82(12) ?
C4 N2 H3N . . 115.7(14) ?
C7 N2 H3N . . 118.6(14) ?
C2 C1 C6 . . 119.88(13) ?
C2 C1 S1 . . 120.14(11) ?
C6 C1 S1 . . 119.89(10) ?
C3 C2 C1 . . 120.57(13) ?
C3 C2 H2 . . 119.7 ?
C1 C2 H2 . . 119.7 ?
C2 C3 C4 . . 120.44(13) ?
C2 C3 H3 . . 119.8 ?
C4 C3 H3 . . 119.8 ?
N2 C4 C5 . . 119.81(13) ?
N2 C4 C3 . . 121.92(13) ?
C5 C4 C3 . . 118.27(13) ?
C6 C5 C4 . . 121.22(13) ?
C6 C5 H5 . . 119.4 ?
C4 C5 H5 . . 119.4 ?
C5 C6 C1 . . 119.57(13) ?
C5 C6 H6 . . 120.2 ?
C1 C6 H6 . . 120.2 ?
C10 C9 C8 . . 120.77(14) ?
C10 C9 H9 . . 119.6 ?
C8 C9 H9 . . 119.6 ?
N2 C7 C8 . . 110.22(11) ?
N2 C7 H7A . . 109.6 ?
C8 C7 H7A . . 109.6 ?
N2 C7 H7B . . 109.6 ?
C8 C7 H7B . . 109.6 ?
H7A C7 H7B . . 108.1 ?
C13 C8 C9 . . 119.09(14) ?
C13 C8 C7 . . 121.35(13) ?
C9 C8 C7 . . 119.56(13) ?
C9 C10 C11 . . 119.64(14) ?
C9 C10 H10 . . 120.2 ?
C11 C10 H10 . . 120.2 ?
C12 C11 C10 . . 120.08(14) ?
C12 C11 H11 . . 120.0 ?
C10 C11 H11 . . 120.0 ?
C11 C12 C13 . . 120.27(15) ?
C11 C12 H12 . . 119.9 ?
C13 C12 H12 . . 119.9 ?
C8 C13 C12 . . 120.15(14) ?
C8 C13 H13 . . 119.9 ?
C12 C13 H13 . . 119.9 ?

loop_
_geom_bond_atom_site_label_1
_geom_bond_atom_site_label_2
_geom_bond_site_symmetry_2
_geom_bond_distance
_geom_bond_publ_flag
S1 O1 . 1.4447(10) ?
S1 O2 . 1.4477(10) ?
S1 N1 . 1.6104(12) ?
S1 C1 . 1.7452(13) ?
N1 H2N . 0.889(15) ?
N1 H1N . 0.858(14) ?
N2 C4 . 1.3677(17) ?
N2 C7 . 1.4553(17) ?
N2 H3N . 0.867(15) ?
C1 C2 . 1.3948(19) ?
C1 C6 . 1.399(2) ?
C2 C3 . 1.377(2) ?
C2 H2 . 0.9500 ?
C3 C4 . 1.411(2) ?
C3 H3 . 0.9500 ?
C4 C5 . 1.407(2) ?
C5 C6 . 1.3817(19) ?
C5 H5 . 0.9500 ?
C6 H6 . 0.9500 ?
C9 C10 . 1.390(2) ?
C9 C8 . 1.394(2) ?
C9 H9 . 0.9500 ?
C7 C8 . 1.5126(19) ?
C7 H7A . 0.9900 ?
C7 H7B . 0.9900 ?
C8 C13 . 1.392(2) ?
C10 C11 . 1.392(2) ?
C10 H10 . 0.9500 ?
C11 C12 . 1.380(2) ?
C11 H11 . 0.9500 ?
C12 C13 . 1.397(2) ?
C12 H12 . 0.9500 ?
C13 H13 . 0.9500 ?

loop_
_geom_hbond_atom_site_label_D
_geom_hbond_atom_site_label_H
_geom_hbond_atom_site_label_A
_geom_hbond_site_symmetry_A
_geom_hbond_distance_DH
_geom_hbond_distance_HA
_geom_hbond_distance_DA
_geom_hbond_angle_DHA
N2 H3N O2 2_654 0.867(15) 2.199(16) 3.0264(16) 159.7(19)
N1 H2N O1 4_456 0.889(15) 2.085(15) 2.9613(16) 168.3(18)
N1 H1N O2 4_556 0.858(14) 2.177(14) 3.0281(16) 171.9(16)

loop_
_geom_torsion_atom_site_label_1
_geom_torsion_atom_site_label_2
_geom_torsion_atom_site_label_3
_geom_torsion_atom_site_label_4
_geom_torsion_site_symmetry_1
_geom_torsion_site_symmetry_2
_geom_torsion_site_symmetry_3
_geom_torsion_site_symmetry_4
_geom_torsion
_geom_torsion_publ_flag
N1 S1 C1 C2 . . . . 43.59(14) ?
N2 C7 C8 C9 . . . . -65.94(17) ?

loop_
_cod_related_entry_id
_cod_related_entry_database
_cod_related_entry_code
1 ChemSpider 2036486
